data_7049380
loop_
_publ_author_name
'Yagi, Atsumi'
'Kisu, Haruki'
'Yamashita, Makoto'

_publ_section_title
;
 Synthesis of a hydrogen-bridged tetraborane(6): a substituent effect of a
 diaminoboryl group toward the B-B multiple bond character.
;
_journal_issue 17
_journal_name_full 'Dalton transactions (Cambridge, England : 2003)'
_journal_page_first 5496
_journal_page_last 5499
_journal_paper_doi 10.1039/c9dt01117j
_journal_volume 48
_journal_year 2019
_chemical_formula_moiety 'C52 H78 B4 N4'
_chemical_formula_sum 'C52 H78 B4 N4'
_chemical_formula_weight 802.42
_space_group_crystal_system monoclinic
_space_group_IT_number 15
_space_group_name_Hall '-C 2yc'
_space_group_name_H-M_alt 'C 1 2/c 1'
_symmetry_space_group_name_Hall '-C 2yc'
_symmetry_space_group_name_H-M 'C 1 2/c 1'
_atom_sites_solution_hydrogens mixed
_audit_creation_method SHELXL-2016/6
_audit_update_record
;
2018-12-12 deposited with the CCDC.    2019-03-18 downloaded from the CCDC.
;
_cell_angle_alpha 90
_cell_angle_beta 129.509(10)
_cell_angle_gamma 90
_cell_formula_units_Z 8
_cell_length_a 48.944(3)
_cell_length_b 12.4873(3)
_cell_length_c 21.7020(14)
_cell_measurement_reflns_used 12172
_cell_measurement_temperature 93(2)
_cell_measurement_theta_max 30.4400
_cell_measurement_theta_min 2.5030
_cell_volume 10233.3(17)
_computing_cell_refinement 'CrysAlisPro 1.171.38.43 (Rigaku OD, 2015)'
_computing_data_collection 'RIGAKU CrystalClear'
_computing_data_reduction 'CrysAlisPro 1.171.38.43 (Rigaku OD, 2015)'
_computing_molecular_graphics 'Yadokari-XG 2009(Wakita Nemoto et al.)'
_computing_publication_material 'Yadokari-XG 2009(Wakita,Nemoto et al.)'
_computing_structure_refinement 'SHELXL-2014/7 (Sheldrick, 2014)'
_computing_structure_solution 'SHELXS-97 (Sheldrick, 1997)'
_diffrn_ambient_temperature 93(2)
_diffrn_detector_area_resol_mean 28.5714
_diffrn_measured_fraction_theta_full 0.999
_diffrn_measured_fraction_theta_max 0.999
_diffrn_measurement_device_type 'Rigaku VariMax Saturn'
_diffrn_measurement_method 'omega scans'
_diffrn_radiation_monochromator Confocal
_diffrn_radiation_source 'rotating-anode X-ray tube'
_diffrn_radiation_type MoK\a
_diffrn_radiation_wavelength 0.71073
_diffrn_reflns_av_R_equivalents 0.0928
_diffrn_reflns_av_unetI/netI 0.0827
_diffrn_reflns_Laue_measured_fraction_full 0.999
_diffrn_reflns_Laue_measured_fraction_max 0.999
_diffrn_reflns_limit_h_max 63
_diffrn_reflns_limit_h_min -63
_diffrn_reflns_limit_k_max 16
_diffrn_reflns_limit_k_min -16
_diffrn_reflns_limit_l_max 28
_diffrn_reflns_limit_l_min -28
_diffrn_reflns_number 52062
_diffrn_reflns_point_group_measured_fraction_full 0.999
_diffrn_reflns_point_group_measured_fraction_max 0.999
_diffrn_reflns_theta_full 25.242
_diffrn_reflns_theta_max 27.499
_diffrn_reflns_theta_min 2.295
_exptl_absorpt_coefficient_mu 0.059
_exptl_absorpt_correction_T_max 1.00000
_exptl_absorpt_correction_T_min 0.96871
_exptl_absorpt_correction_type multi-scan
_exptl_absorpt_process_details
;
CrysAlisPro 1.171.38.43 (Rigaku Oxford Diffraction, 2015)
Empirical absorption correction using spherical harmonics,
 implemented in SCALE3 ABSPACK scaling algorithm.
;
_exptl_crystal_colour colourless
_exptl_crystal_density_diffrn 1.042
_exptl_crystal_description block
_exptl_crystal_F_000 3504
_exptl_crystal_size_max 0.190
_exptl_crystal_size_mid 0.190
_exptl_crystal_size_min 0.080
_refine_diff_density_max 0.511
_refine_diff_density_min -0.238
_refine_diff_density_rms 0.056
_refine_ls_extinction_method none
_refine_ls_goodness_of_fit_ref 1.042
_refine_ls_hydrogen_treatment mixed
_refine_ls_matrix_type full
_refine_ls_number_parameters 565
_refine_ls_number_reflns 11742
_refine_ls_number_restraints 0
_refine_ls_restrained_S_all 1.042
_refine_ls_R_factor_all 0.1312
_refine_ls_R_factor_gt 0.0708
_refine_ls_shift/su_max 0.000
_refine_ls_shift/su_mean 0.000
_refine_ls_structure_factor_coef Fsqd
_refine_ls_weighting_details 'w=1/[\s^2^(Fo^2^)+(0.0454P)^2^+7.4978P] where P=(Fo^2^+2Fc^2^)/3'
_refine_ls_weighting_scheme calc
_refine_ls_wR_factor_gt 0.1257
_refine_ls_wR_factor_ref 0.1503
_reflns_Friedel_coverage 0.000
_reflns_number_gt 7067
_reflns_number_total 11742
_reflns_threshold_expression 'I > 2\s(I)'
_cod_data_source_file c9dt01117j3.cif
_cod_data_source_block 4
_cod_depositor_comments
;
The following automatic conversions were performed:

'_exptl_absorpt_correction_type' value 'Multi-scan' changed to
'multi-scan' according to
/home/data/users/saulius/crontab/automatic-downloads/rss-feeds/RSC/lib/dictionaries/cif_core.dic
dictionary named 'cif_core.dic' version 2.4.2 from 2011-04-26.

Automatic conversion script
Id: cif_fix_values 4973 2017-02-22 13:04:09Z antanas 

 Adding full bibliography for 7049379--7049381.cif.
;
_cod_original_cell_volume 10233.3(15)
_cod_database_code 7049380
_shelx_shelxl_version_number 2016/6
_shelx_space_group_comment
;
The symmetry employed for this shelxl refinement is uniquely defined
by the following loop, which should always be used as a source of
symmetry information in preference to the above space-group names.
They are only intended as comments.
;
_shelx_estimated_absorpt_t_min 0.989
_shelx_estimated_absorpt_t_max 0.995

loop_
_space_group_symop_operation_xyz
'x, y, z'
'-x, y, -z+1/2'
'x+1/2, y+1/2, z'
'-x+1/2, y+1/2, -z+1/2'
'-x, -y, -z'
'x, -y, z-1/2'
'-x+1/2, -y+1/2, -z'
'x+1/2, -y+1/2, z-1/2'

loop_
_atom_site_label
_atom_site_type_symbol
_atom_site_fract_x
_atom_site_fract_y
_atom_site_fract_z
_atom_site_U_iso_or_equiv
_atom_site_adp_type
_atom_site_occupancy
_atom_site_site_symmetry_order
_atom_site_calc_flag
_atom_site_refinement_flags_posn
_atom_site_refinement_flags_adp
B1 B 0.13909(6) 0.32459(18) 0.30195(14) 0.0210(5) Uani 1 1 d . .
B2 B 0.12918(7) 0.2996(2) 0.21434(15) 0.0270(6) Uani 1 1 d . .
B3 B 0.12348(7) 0.2806(2) 0.13918(15) 0.0277(6) Uani 1 1 d . .
H3 H 0.1434(6) 0.349(2) 0.1911(15) 0.062(8) Uiso 1 1 d . .
B4 B 0.11900(6) 0.26393(19) 0.05720(14) 0.0223(5) Uani 1 1 d . .
C1 C 0.15377(5) 0.30331(16) 0.42832(12) 0.0225(4) Uani 1 1 d . .
H1 H 0.176913 0.288742 0.481263 0.027 Uiso 1 1 calc R U
H1A H 0.134657 0.277690 0.428412 0.027 Uiso 1 1 calc R U
C2 C 0.14952(5) 0.42312(16) 0.40864(12) 0.0237(5) Uani 1 1 d . .
H2 H 0.132260 0.456302 0.412417 0.028 Uiso 1 1 calc R U
H2A H 0.172468 0.460886 0.445375 0.028 Uiso 1 1 calc R U
C3 C 0.12314(5) 0.52582(16) 0.28343(11) 0.0215(4) Uani 1 1 d . .
C4 C 0.08678(5) 0.54903(17) 0.23705(12) 0.0269(5) Uani 1 1 d . .
C5 C 0.07463(6) 0.64652(18) 0.19760(13) 0.0334(5) Uani 1 1 d . .
H5 H 0.050181 0.663165 0.166279 0.040 Uiso 1 1 calc R U
C6 C 0.09687(6) 0.71999(18) 0.20235(13) 0.0324(5) Uani 1 1 d . .
H6 H 0.087869 0.786443 0.174987 0.039 Uiso 1 1 calc R U
C7 C 0.13228(6) 0.69620(17) 0.24712(12) 0.0276(5) Uani 1 1 d . .
H7 H 0.147561 0.746232 0.249546 0.033 Uiso 1 1 calc R U
C8 C 0.14617(5) 0.59984(16) 0.28908(12) 0.0225(5) Uani 1 1 d . .
C9 C 0.18560(5) 0.57878(17) 0.33899(12) 0.0248(5) Uani 1 1 d . .
H9 H 0.190869 0.507653 0.365637 0.030 Uiso 1 1 calc R U
C10 C 0.19616(6) 0.57354(18) 0.28625(13) 0.0324(5) Uani 1 1 d . .
H10 H 0.181799 0.519305 0.244654 0.049 Uiso 1 1 calc R U
H10A H 0.221265 0.554457 0.318976 0.049 Uiso 1 1 calc R U
H10B H 0.192201 0.643506 0.261308 0.049 Uiso 1 1 calc R U
C11 C 0.20743(6) 0.66348(19) 0.40397(13) 0.0355(6) Uani 1 1 d . .
H11 H 0.203478 0.733544 0.379159 0.053 Uiso 1 1 calc R U
H11A H 0.232615 0.645020 0.437486 0.053 Uiso 1 1 calc R U
H11B H 0.200226 0.666215 0.436981 0.053 Uiso 1 1 calc R U
C12 C 0.06087(6) 0.46882(19) 0.22697(14) 0.0339(5) Uani 1 1 d . .
H12 H 0.074942 0.412370 0.268812 0.041 Uiso 1 1 calc R U
C13 C 0.03982(7) 0.4143(2) 0.14548(16) 0.0517(7) Uani 1 1 d . .
H13 H 0.026006 0.468042 0.103217 0.078 Uiso 1 1 calc R U
H13A H 0.023781 0.361077 0.140455 0.078 Uiso 1 1 calc R U
H13B H 0.056182 0.378667 0.140504 0.078 Uiso 1 1 calc R U
C14 C 0.03588(6) 0.5190(2) 0.23810(16) 0.0470(7) Uani 1 1 d . .
H14 H 0.049673 0.558657 0.288572 0.070 Uiso 1 1 calc R U
H14A H 0.022282 0.462459 0.239153 0.070 Uiso 1 1 calc R U
H14B H 0.019612 0.567988 0.193739 0.070 Uiso 1 1 calc R U
C15 C 0.15071(5) 0.13629(16) 0.36292(12) 0.0230(5) Uani 1 1 d . .
C16 C 0.18265(6) 0.07866(17) 0.40767(13) 0.0261(5) Uani 1 1 d . .
C17 C 0.18115(6) -0.03269(17) 0.40782(14) 0.0330(5) Uani 1 1 d . .
H17 H 0.202549 -0.072693 0.438335 0.040 Uiso 1 1 calc R U
C18 C 0.14914(6) -0.08615(17) 0.36445(13) 0.0327(5) Uani 1 1 d . .
H18 H 0.148606 -0.162170 0.365117 0.039 Uiso 1 1 calc R U
C19 C 0.11827(6) -0.02910(17) 0.32061(13) 0.0316(5) Uani 1 1 d . .
H19 H 0.096353 -0.066411 0.290182 0.038 Uiso 1 1 calc R U
C20 C 0.11814(6) 0.08240(17) 0.31942(12) 0.0282(5) Uani 1 1 d . .
C21 C 0.21832(5) 0.13387(17) 0.45674(13) 0.0297(5) Uani 1 1 d . .
H21 H 0.214018 0.212529 0.446215 0.036 Uiso 1 1 calc R U
C22 C 0.23993(7) 0.0973(2) 0.43203(18) 0.0495(7) Uani 1 1 d . .
H22 H 0.244751 0.020362 0.442322 0.074 Uiso 1 1 calc R U
H22A H 0.262358 0.136656 0.462946 0.074 Uiso 1 1 calc R U
H22B H 0.226520 0.111254 0.374978 0.074 Uiso 1 1 calc R U
C23 C 0.23874(6) 0.11597(19) 0.54612(14) 0.0411(6) Uani 1 1 d . .
H23 H 0.225405 0.146781 0.561432 0.062 Uiso 1 1 calc R U
H23A H 0.261962 0.150680 0.576646 0.062 Uiso 1 1 calc R U
H23B H 0.241927 0.038985 0.557497 0.062 Uiso 1 1 calc R U
C24 C 0.08300(6) 0.1406(2) 0.27197(15) 0.0458(7) Uani 1 1 d . .
H24 H 0.088058 0.219178 0.279552 0.055 Uiso 1 1 calc R U
C25 C 0.06081(7) 0.1164(2) 0.18271(16) 0.0653(9) Uani 1 1 d . .
H25 H 0.073410 0.141478 0.164047 0.098 Uiso 1 1 calc R U
H25A H 0.037958 0.153162 0.153024 0.098 Uiso 1 1 calc R U
H25B H 0.056874 0.038986 0.173968 0.098 Uiso 1 1 calc R U
C26 C 0.06284(7) 0.1137(2) 0.30233(18) 0.0569(8) Uani 1 1 d . .
H26 H 0.057000 0.037248 0.294406 0.085 Uiso 1 1 calc R U
H26A H 0.040968 0.155860 0.272686 0.085 Uiso 1 1 calc R U
H26B H 0.077649 0.130853 0.359331 0.085 Uiso 1 1 calc R U
C27 C 0.10248(6) 0.19020(17) -0.06264(13) 0.0305(5) Uani 1 1 d . .
H27 H 0.077558 0.194588 -0.112345 0.037 Uiso 1 1 calc R U
H27A H 0.114334 0.130826 -0.067725 0.037 Uiso 1 1 calc R U
C28 C 0.12172(6) 0.29606(17) -0.04635(13) 0.0289(5) Uani 1 1 d . .
H28 H 0.144289 0.283982 -0.036114 0.035 Uiso 1 1 calc R U
H28A H 0.106822 0.345509 -0.092207 0.035 Uiso 1 1 calc R U
C29 C 0.08956(5) 0.07905(16) 0.01206(12) 0.0241(5) Uani 1 1 d . .
C30 C 0.11200(6) -0.00643(17) 0.05904(13) 0.0275(5) Uani 1 1 d . .
C31 C 0.09666(6) -0.09918(18) 0.06141(14) 0.0344(6) Uani 1 1 d . .
H31 H 0.111320 -0.158377 0.092704 0.041 Uiso 1 1 calc R U
C32 C 0.06062(6) -0.10616(18) 0.01911(14) 0.0373(6) Uani 1 1 d . .
H32 H 0.050600 -0.170329 0.020520 0.045 Uiso 1 1 calc R U
C33 C 0.03911(6) -0.02004(18) -0.02524(14) 0.0357(6) Uani 1 1 d . .
H33 H 0.014361 -0.025230 -0.053460 0.043 Uiso 1 1 calc R U
C34 C 0.05298(5) 0.07428(17) -0.02943(13) 0.0285(5) Uani 1 1 d . .
C35 C 0.02938(6) 0.17037(19) -0.07421(14) 0.0354(6) Uani 1 1 d . .
H35 H 0.043560 0.224187 -0.077421 0.043 Uiso 1 1 calc R U
C36 C 0.01902(8) 0.2219(3) -0.02827(16) 0.0752(11) Uani 1 1 d . .
H36 H 0.003681 0.172982 -0.027137 0.113 Uiso 1 1 calc R U
H36A H 0.006301 0.288867 -0.054535 0.113 Uiso 1 1 calc R U
H36B H 0.040382 0.237041 0.026487 0.113 Uiso 1 1 calc R U
H36C H 0.1426(6) 0.2219(19) 0.2009(13) 0.046(7) Uiso 1 1 d . .
C37 C -0.00300(7) 0.1443(2) -0.15882(15) 0.0561(8) Uani 1 1 d . .
H37 H 0.004167 0.104980 -0.185555 0.084 Uiso 1 1 calc R U
H37A H -0.014871 0.210924 -0.187887 0.084 Uiso 1 1 calc R U
H37B H -0.019294 0.100239 -0.157868 0.084 Uiso 1 1 calc R U
C38 C 0.15173(6) 0.00064(19) 0.10640(14) 0.0358(6) Uani 1 1 d . .
H38 H 0.158081 0.078263 0.112979 0.043 Uiso 1 1 calc R U
C39 C 0.17271(7) -0.0478(3) 0.19000(16) 0.0712(10) Uani 1 1 d . .
H39 H 0.164426 -0.016955 0.217054 0.107 Uiso 1 1 calc R U
H39A H 0.197938 -0.032040 0.220842 0.107 Uiso 1 1 calc R U
H39B H 0.169182 -0.125589 0.185642 0.107 Uiso 1 1 calc R U
C40 C 0.16273(7) -0.0515(2) 0.06153(17) 0.0481(7) Uani 1 1 d . .
H40 H 0.156865 -0.127952 0.054205 0.072 Uiso 1 1 calc R U
H40A H 0.188301 -0.042859 0.092335 0.072 Uiso 1 1 calc R U
H40B H 0.150084 -0.017262 0.009233 0.072 Uiso 1 1 calc R U
C41 C 0.14749(5) 0.43754(16) 0.05795(12) 0.0221(4) Uani 1 1 d . .
C42 C 0.12869(5) 0.53364(16) 0.03776(11) 0.0217(4) Uani 1 1 d . .
C43 C 0.14817(6) 0.62848(17) 0.06919(12) 0.0254(5) Uani 1 1 d . .
H43 H 0.136096 0.694527 0.057384 0.030 Uiso 1 1 calc R U
C44 C 0.18464(6) 0.62817(17) 0.11709(12) 0.0277(5) Uani 1 1 d . .
H44 H 0.197305 0.693874 0.136270 0.033 Uiso 1 1 calc R U
C45 C 0.20271(6) 0.53298(18) 0.13715(12) 0.0299(5) Uani 1 1 d . .
H45 H 0.227824 0.533615 0.170544 0.036 Uiso 1 1 calc R U
C46 C 0.18464(5) 0.43557(17) 0.10909(12) 0.0261(5) Uani 1 1 d . .
C47 C 0.08862(5) 0.53599(17) -0.01512(13) 0.0279(5) Uani 1 1 d . .
H47 H 0.079476 0.467885 -0.046528 0.033 Uiso 1 1 calc R U
C48 C 0.07698(7) 0.5391(2) 0.03532(16) 0.0464(7) Uani 1 1 d . .
H48 H 0.086556 0.476632 0.070762 0.070 Uiso 1 1 calc R U
H48A H 0.051058 0.537839 0.000273 0.070 Uiso 1 1 calc R U
H48B H 0.085829 0.604707 0.067397 0.070 Uiso 1 1 calc R U
C49 C 0.07165(6) 0.62859(19) -0.07454(13) 0.0361(6) Uani 1 1 d . .
H49 H 0.078005 0.696432 -0.045587 0.054 Uiso 1 1 calc R U
H49A H 0.045848 0.620190 -0.111280 0.054 Uiso 1 1 calc R U
H49B H 0.080198 0.628653 -0.104908 0.054 Uiso 1 1 calc R U
C50 C 0.20516(6) 0.33109(19) 0.13647(14) 0.0372(6) Uani 1 1 d . .
H50 H 0.187623 0.271657 0.106538 0.045 Uiso 1 1 calc R U
C51 C 0.22523(7) 0.3123(2) 0.22562(15) 0.0480(7) Uani 1 1 d . .
H51 H 0.243142 0.368362 0.256653 0.072 Uiso 1 1 calc R U
H51A H 0.236835 0.242159 0.240964 0.072 Uiso 1 1 calc R U
H51B H 0.208570 0.314442 0.236313 0.072 Uiso 1 1 calc R U
C52 C 0.23042(7) 0.3256(2) 0.11853(16) 0.0567(8) Uani 1 1 d . .
H52 H 0.217209 0.336026 0.061177 0.085 Uiso 1 1 calc R U
H52A H 0.242011 0.255385 0.134477 0.085 Uiso 1 1 calc R U
H52B H 0.248376 0.381820 0.148351 0.085 Uiso 1 1 calc R U
N1 N 0.13652(4) 0.42656(13) 0.32619(9) 0.0199(4) Uani 1 1 d . .
N2 N 0.15159(4) 0.25107(13) 0.36467(9) 0.0215(4) Uani 1 1 d . .
N3 N 0.12824(4) 0.33946(13) 0.02482(10) 0.0237(4) Uani 1 1 d . .
N4 N 0.10430(4) 0.17403(13) 0.00680(10) 0.0247(4) Uani 1 1 d . .

loop_
_atom_site_aniso_label
_atom_site_aniso_U_11
_atom_site_aniso_U_22
_atom_site_aniso_U_33
_atom_site_aniso_U_23
_atom_site_aniso_U_13
_atom_site_aniso_U_12
B1 0.0186(12) 0.0219(12) 0.0226(12) -0.0008(10) 0.0131(11) -0.0025(10)
B2 0.0330(14) 0.0199(13) 0.0335(14) -0.0007(11) 0.0237(13) -0.0018(11)
B3 0.0282(14) 0.0217(13) 0.0290(14) -0.0013(11) 0.0163(12) -0.0053(11)
B4 0.0193(12) 0.0231(12) 0.0247(13) -0.0011(10) 0.0142(11) -0.0006(10)
C1 0.0242(11) 0.0231(11) 0.0223(11) -0.0007(9) 0.0158(10) 0.0014(9)
C2 0.0275(12) 0.0239(11) 0.0210(11) -0.0007(9) 0.0161(10) 0.0013(9)
C3 0.0262(11) 0.0213(11) 0.0189(10) -0.0008(8) 0.0152(10) 0.0026(9)
C4 0.0243(12) 0.0291(12) 0.0261(12) 0.0003(9) 0.0156(10) 0.0030(9)
C5 0.0271(12) 0.0343(13) 0.0321(13) 0.0055(11) 0.0157(11) 0.0119(10)
C6 0.0369(14) 0.0242(12) 0.0290(12) 0.0086(10) 0.0177(11) 0.0104(10)
C7 0.0336(13) 0.0230(11) 0.0268(12) 0.0015(9) 0.0195(11) -0.0005(10)
C8 0.0262(11) 0.0213(11) 0.0203(11) 0.0012(9) 0.0149(10) 0.0036(9)
C9 0.0260(12) 0.0238(11) 0.0264(11) 0.0039(9) 0.0175(10) 0.0001(9)
C10 0.0341(13) 0.0340(13) 0.0360(13) -0.0010(11) 0.0255(11) -0.0006(10)
C11 0.0291(13) 0.0439(15) 0.0294(13) -0.0041(11) 0.0167(11) -0.0027(11)
C12 0.0231(12) 0.0376(14) 0.0378(14) 0.0055(11) 0.0178(11) 0.0035(10)
C13 0.0378(15) 0.0575(18) 0.0591(18) -0.0157(15) 0.0305(14) -0.0158(13)
C14 0.0340(14) 0.0633(19) 0.0493(16) 0.0050(14) 0.0291(14) 0.0047(13)
C15 0.0314(12) 0.0216(11) 0.0211(11) -0.0010(9) 0.0191(10) -0.0025(9)
C16 0.0307(12) 0.0232(11) 0.0318(12) -0.0037(10) 0.0234(11) -0.0002(9)
C17 0.0367(14) 0.0241(12) 0.0445(14) -0.0009(11) 0.0287(12) 0.0035(10)
C18 0.0480(15) 0.0178(11) 0.0408(14) -0.0026(10) 0.0322(13) -0.0026(11)
C19 0.0348(13) 0.0266(12) 0.0305(13) -0.0049(10) 0.0195(11) -0.0106(10)
C20 0.0314(12) 0.0246(12) 0.0255(12) 0.0005(9) 0.0168(10) -0.0014(10)
C21 0.0295(12) 0.0219(11) 0.0451(14) -0.0019(10) 0.0273(12) 0.0002(9)
C22 0.0484(16) 0.0395(15) 0.083(2) -0.0140(14) 0.0523(16) -0.0048(12)
C23 0.0315(13) 0.0362(14) 0.0439(15) 0.0037(12) 0.0186(12) 0.0015(11)
C24 0.0256(13) 0.0308(14) 0.0530(17) 0.0047(12) 0.0119(13) -0.0036(11)
C25 0.0357(16) 0.066(2) 0.0459(18) 0.0145(15) 0.0035(14) -0.0195(14)
C26 0.0337(15) 0.0484(17) 0.077(2) -0.0074(15) 0.0300(15) 0.0006(13)
C27 0.0406(13) 0.0255(12) 0.0265(12) -0.0023(10) 0.0219(11) -0.0006(10)
C28 0.0344(13) 0.0306(12) 0.0284(12) -0.0052(10) 0.0232(11) -0.0048(10)
C29 0.0276(12) 0.0214(11) 0.0264(11) -0.0075(9) 0.0187(10) -0.0061(9)
C30 0.0269(12) 0.0266(12) 0.0293(12) -0.0046(10) 0.0180(11) -0.0009(9)
C31 0.0397(14) 0.0229(12) 0.0413(14) 0.0001(10) 0.0260(12) 0.0012(10)
C32 0.0397(15) 0.0277(13) 0.0465(15) -0.0034(11) 0.0283(13) -0.0104(11)
C33 0.0258(12) 0.0345(14) 0.0406(14) -0.0018(11) 0.0182(12) -0.0066(10)
C34 0.0255(12) 0.0279(12) 0.0309(12) -0.0043(10) 0.0173(11) -0.0023(9)
C35 0.0248(12) 0.0334(13) 0.0416(14) 0.0006(11) 0.0181(12) 0.0007(10)
C36 0.065(2) 0.090(3) 0.0377(17) -0.0011(16) 0.0177(16) 0.0486(18)
C37 0.068(2) 0.0469(17) 0.0328(15) 0.0030(13) 0.0227(15) 0.0071(15)
C38 0.0280(13) 0.0303(13) 0.0478(15) 0.0018(11) 0.0236(12) 0.0015(10)
C39 0.0334(16) 0.120(3) 0.0449(18) 0.0121(18) 0.0180(15) 0.0042(17)
C40 0.0445(16) 0.0440(16) 0.0714(19) 0.0109(14) 0.0442(15) 0.0107(12)
C41 0.0272(11) 0.0221(11) 0.0209(11) -0.0015(9) 0.0172(10) -0.0046(9)
C42 0.0259(11) 0.0230(11) 0.0199(11) -0.0017(9) 0.0162(10) -0.0021(9)
C43 0.0325(13) 0.0231(11) 0.0232(11) 0.0003(9) 0.0190(10) -0.0010(9)
C44 0.0323(13) 0.0274(12) 0.0240(11) -0.0011(9) 0.0181(11) -0.0083(10)
C45 0.0223(11) 0.0393(14) 0.0230(12) 0.0007(10) 0.0121(10) -0.0031(10)
C46 0.0283(12) 0.0285(12) 0.0228(11) 0.0020(9) 0.0169(10) 0.0015(9)
C47 0.0279(12) 0.0256(12) 0.0331(13) -0.0037(10) 0.0208(11) -0.0021(9)
C48 0.0412(15) 0.0619(18) 0.0524(17) 0.0228(14) 0.0373(14) 0.0169(13)
C49 0.0272(13) 0.0458(15) 0.0296(13) 0.0018(11) 0.0154(11) 0.0008(11)
C50 0.0285(13) 0.0347(14) 0.0366(14) -0.0019(11) 0.0152(11) 0.0040(10)
C51 0.0459(16) 0.0509(17) 0.0508(17) 0.0197(13) 0.0325(14) 0.0158(13)
C52 0.0607(19) 0.068(2) 0.0519(18) 0.0089(15) 0.0408(16) 0.0259(15)
N1 0.0228(9) 0.0209(9) 0.0170(9) 0.0013(7) 0.0130(8) 0.0021(7)
N2 0.0286(10) 0.0181(9) 0.0207(9) -0.0013(7) 0.0170(8) -0.0013(7)
N3 0.0315(10) 0.0211(9) 0.0226(9) -0.0041(7) 0.0191(8) -0.0033(7)
N4 0.0301(10) 0.0247(10) 0.0244(10) -0.0059(8) 0.0197(9) -0.0075(8)

loop_
_atom_type_symbol
_atom_type_description
_atom_type_scat_dispersion_real
_atom_type_scat_dispersion_imag
_atom_type_scat_source
C C 0.0033 0.0016 'International Tables Vol C Tables 4.2.6.8 and 6.1.1.4'
H H 0.0000 0.0000 'International Tables Vol C Tables 4.2.6.8 and 6.1.1.4'
B B 0.0013 0.0007 'International Tables Vol C Tables 4.2.6.8 and 6.1.1.4'
N N 0.0061 0.0033 'International Tables Vol C Tables 4.2.6.8 and 6.1.1.4'

loop_
_geom_angle_atom_site_label_1
_geom_angle_atom_site_label_2
_geom_angle_atom_site_label_3
_geom_angle
N1 B1 N2 108.19(18)
N1 B1 B2 124.27(19)
N2 B1 B2 127.54(19)
B3 B2 B1 175.0(2)
B3 B2 H3 53.3(12)
B1 B2 H3 122.3(12)
B3 B2 H36C 53.6(10)
B1 B2 H36C 124.9(10)
H3 B2 H36C 77.9(15)
B2 B3 B4 176.8(2)
B2 B3 H3 53.7(12)
B4 B3 H3 123.2(12)
B2 B3 H36C 55.7(10)
B4 B3 H36C 124.4(11)
H3 B3 H36C 79.4(14)
N4 B4 N3 108.30(18)
N4 B4 B3 125.98(19)
N3 B4 B3 125.69(19)
N2 C1 C2 104.81(15)
N2 C1 H1 110.8
C2 C1 H1 110.8
N2 C1 H1A 110.8
C2 C1 H1A 110.8
H1 C1 H1A 108.9
N1 C2 C1 104.16(15)
N1 C2 H2 110.9
C1 C2 H2 110.9
N1 C2 H2A 110.9
C1 C2 H2A 110.9
H2 C2 H2A 108.9
C8 C3 C4 120.46(18)
C8 C3 N1 120.20(17)
C4 C3 N1 119.32(18)
C5 C4 C3 118.2(2)
C5 C4 C12 119.99(19)
C3 C4 C12 121.79(19)
C6 C5 C4 122.1(2)
C6 C5 H5 119.0
C4 C5 H5 119.0
C7 C6 C5 119.3(2)
C7 C6 H6 120.3
C5 C6 H6 120.3
C6 C7 C8 121.2(2)
C6 C7 H7 119.4
C8 C7 H7 119.4
C7 C8 C3 118.70(19)
C7 C8 C9 118.99(18)
C3 C8 C9 122.31(18)
C8 C9 C11 111.33(17)
C8 C9 C10 110.81(17)
C11 C9 C10 110.48(17)
C8 C9 H9 108.0
C11 C9 H9 108.0
C10 C9 H9 108.0
C9 C10 H10 109.5
C9 C10 H10A 109.5
H10 C10 H10A 109.5
C9 C10 H10B 109.5
H10 C10 H10B 109.5
H10A C10 H10B 109.5
C9 C11 H11 109.5
C9 C11 H11A 109.5
H11 C11 H11A 109.5
C9 C11 H11B 109.5
H11 C11 H11B 109.5
H11A C11 H11B 109.5
C4 C12 C14 112.8(2)
C4 C12 C13 110.31(19)
C14 C12 C13 110.40(19)
C4 C12 H12 107.7
C14 C12 H12 107.7
C13 C12 H12 107.7
C12 C13 H13 109.5
C12 C13 H13A 109.5
H13 C13 H13A 109.5
C12 C13 H13B 109.5
H13 C13 H13B 109.5
H13A C13 H13B 109.5
C12 C14 H14 109.5
C12 C14 H14A 109.5
H14 C14 H14A 109.5
C12 C14 H14B 109.5
H14 C14 H14B 109.5
H14A C14 H14B 109.5
C20 C15 C16 120.51(19)
C20 C15 N2 119.95(18)
C16 C15 N2 119.49(18)
C17 C16 C15 118.41(19)
C17 C16 C21 119.49(19)
C15 C16 C21 122.08(18)
C18 C17 C16 121.3(2)
C18 C17 H17 119.4
C16 C17 H17 119.3
C19 C18 C17 119.6(2)
C19 C18 H18 120.2
C17 C18 H18 120.2
C18 C19 C20 121.6(2)
C18 C19 H19 119.2
C20 C19 H19 119.2
C19 C20 C15 118.5(2)
C19 C20 C24 118.8(2)
C15 C20 C24 122.68(19)
C16 C21 C22 111.25(18)
C16 C21 C23 110.85(18)
C22 C21 C23 111.2(2)
C16 C21 H21 107.8
C22 C21 H21 107.8
C23 C21 H21 107.8
C21 C22 H22 109.5
C21 C22 H22A 109.5
H22 C22 H22A 109.5
C21 C22 H22B 109.5
H22 C22 H22B 109.5
H22A C22 H22B 109.5
C21 C23 H23 109.5
C21 C23 H23A 109.5
H23 C23 H23A 109.5
C21 C23 H23B 109.5
H23 C23 H23B 109.5
H23A C23 H23B 109.5
C20 C24 C25 110.5(2)
C20 C24 C26 111.5(2)
C25 C24 C26 111.6(2)
C20 C24 H24 107.7
C25 C24 H24 107.7
C26 C24 H24 107.7
C24 C25 H25 109.5
C24 C25 H25A 109.5
H25 C25 H25A 109.5
C24 C25 H25B 109.5
H25 C25 H25B 109.5
H25A C25 H25B 109.5
C24 C26 H26 109.5
C24 C26 H26A 109.5
H26 C26 H26A 109.5
C24 C26 H26B 109.5
H26 C26 H26B 109.5
H26A C26 H26B 109.5
N4 C27 C28 104.82(16)
N4 C27 H27 110.8
C28 C27 H27 110.8
N4 C27 H27A 110.8
C28 C27 H27A 110.8
H27 C27 H27A 108.9
N3 C28 C27 104.61(16)
N3 C28 H28 110.8
C27 C28 H28 110.8
N3 C28 H28A 110.8
C27 C28 H28A 110.8
H28 C28 H28A 108.9
C30 C29 C34 121.63(19)
C30 C29 N4 119.25(18)
C34 C29 N4 119.12(19)
C31 C30 C29 117.85(19)
C31 C30 C38 120.7(2)
C29 C30 C38 121.49(19)
C32 C31 C30 121.1(2)
C32 C31 H31 119.4
C30 C31 H31 119.4
C31 C32 C33 120.0(2)
C31 C32 H32 120.0
C33 C32 H32 120.0
C32 C33 C34 121.2(2)
C32 C33 H33 119.4
C34 C33 H33 119.4
C33 C34 C29 118.1(2)
C33 C34 C35 120.57(19)
C29 C34 C35 121.29(19)
C37 C35 C34 113.0(2)
C37 C35 C36 111.0(2)
C34 C35 C36 110.6(2)
C37 C35 H35 107.3
C34 C35 H35 107.3
C36 C35 H35 107.3
C35 C36 H36 109.5
C35 C36 H36A 109.5
H36 C36 H36A 109.5
C35 C36 H36B 109.5
H36 C36 H36B 109.5
H36A C36 H36B 109.5
C35 C37 H37 109.5
C35 C37 H37A 109.5
H37 C37 H37A 109.5
C35 C37 H37B 109.5
H37 C37 H37B 109.5
H37A C37 H37B 109.5
C30 C38 C40 111.3(2)
C30 C38 C39 112.6(2)
C40 C38 C39 110.2(2)
C30 C38 H38 107.5
C40 C38 H38 107.5
C39 C38 H38 107.5
C38 C39 H39 109.5
C38 C39 H39A 109.5
H39 C39 H39A 109.5
C38 C39 H39B 109.5
H39 C39 H39B 109.5
H39A C39 H39B 109.5
C38 C40 H40 109.5
C38 C40 H40A 109.5
H40 C40 H40A 109.5
C38 C40 H40B 109.5
H40 C40 H40B 109.5
H40A C40 H40B 109.5
C42 C41 C46 121.64(19)
C42 C41 N3 118.98(17)
C46 C41 N3 119.37(18)
C43 C42 C41 117.69(18)
C43 C42 C47 120.38(19)
C41 C42 C47 121.92(18)
C44 C43 C42 121.3(2)
C44 C43 H43 119.3
C42 C43 H43 119.3
C45 C44 C43 120.2(2)
C45 C44 H44 119.9
C43 C44 H44 119.9
C44 C45 C46 120.9(2)
C44 C45 H45 119.6
C46 C45 H45 119.6
C45 C46 C41 118.18(19)
C45 C46 C50 120.03(19)
C41 C46 C50 121.74(19)
C42 C47 C48 110.58(18)
C42 C47 C49 113.63(17)
C48 C47 C49 109.70(18)
C42 C47 H47 107.6
C48 C47 H47 107.6
C49 C47 H47 107.6
C47 C48 H48 109.5
C47 C48 H48A 109.5
H48 C48 H48A 109.5
C47 C48 H48B 109.5
H48 C48 H48B 109.5
H48A C48 H48B 109.5
C47 C49 H49 109.5
C47 C49 H49A 109.5
H49 C49 H49A 109.5
C47 C49 H49B 109.5
H49 C49 H49B 109.5
H49A C49 H49B 109.5
C52 C50 C46 112.5(2)
C52 C50 C51 110.2(2)
C46 C50 C51 111.04(19)
C52 C50 H50 107.6
C46 C50 H50 107.6
C51 C50 H50 107.6
C50 C51 H51 109.5
C50 C51 H51A 109.5
H51 C51 H51A 109.5
C50 C51 H51B 109.5
H51 C51 H51B 109.5
H51A C51 H51B 109.5
C50 C52 H52 109.5
C50 C52 H52A 109.5
H52 C52 H52A 109.5
C50 C52 H52B 109.5
H52 C52 H52B 109.5
H52A C52 H52B 109.5
B1 N1 C3 130.57(16)
B1 N1 C2 110.77(16)
C3 N1 C2 118.64(15)
B1 N2 C15 129.38(17)
B1 N2 C1 110.13(16)
C15 N2 C1 116.87(15)
B4 N3 C41 129.77(17)
B4 N3 C28 110.68(17)
C41 N3 C28 118.56(16)
B4 N4 C29 129.44(17)
B4 N4 C27 110.88(17)
C29 N4 C27 119.50(16)

loop_
_geom_bond_atom_site_label_1
_geom_bond_atom_site_label_2
_geom_bond_distance
B1 N1 1.414(3)
B1 N2 1.418(3)
B1 B2 1.666(3)
B2 B3 1.489(4)
B2 H3 1.25(3)
B2 H36C 1.30(2)
B3 B4 1.661(3)
B3 H3 1.25(3)
B3 H36C 1.27(2)
B4 N4 1.405(3)
B4 N3 1.412(3)
C1 N2 1.469(2)
C1 C2 1.533(3)
C1 H1 0.9900
C1 H1A 0.9900
C2 N1 1.470(2)
C2 H2 0.9900
C2 H2A 0.9900
C3 C8 1.401(3)
C3 C4 1.409(3)
C3 N1 1.433(2)
C4 C5 1.386(3)
C4 C12 1.519(3)
C5 C6 1.376(3)
C5 H5 0.9500
C6 C7 1.376(3)
C6 H6 0.9500
C7 C8 1.397(3)
C7 H7 0.9500
C8 C9 1.519(3)
C9 C11 1.527(3)
C9 C10 1.528(3)
C9 H9 1.0000
C10 H10 0.9800
C10 H10A 0.9800
C10 H10B 0.9800
C11 H11 0.9800
C11 H11A 0.9800
C11 H11B 0.9800
C12 C14 1.524(3)
C12 C13 1.528(3)
C12 H12 1.0000
C13 H13 0.9800
C13 H13A 0.9800
C13 H13B 0.9800
C14 H14 0.9800
C14 H14A 0.9800
C14 H14B 0.9800
C15 C20 1.404(3)
C15 C16 1.405(3)
C15 N2 1.434(2)
C16 C17 1.393(3)
C16 C21 1.514(3)
C17 C18 1.382(3)
C17 H17 0.9500
C18 C19 1.366(3)
C18 H18 0.9500
C19 C20 1.392(3)
C19 H19 0.9500
C20 C24 1.514(3)
C21 C22 1.529(3)
C21 C23 1.531(3)
C21 H21 1.0000
C22 H22 0.9800
C22 H22A 0.9800
C22 H22B 0.9800
C23 H23 0.9800
C23 H23A 0.9800
C23 H23B 0.9800
C24 C25 1.532(4)
C24 C26 1.532(4)
C24 H24 1.0000
C25 H25 0.9800
C25 H25A 0.9800
C25 H25B 0.9800
C26 H26 0.9800
C26 H26A 0.9800
C26 H26B 0.9800
C27 N4 1.466(3)
C27 C28 1.528(3)
C27 H27 0.9900
C27 H27A 0.9900
C28 N3 1.468(2)
C28 H28 0.9900
C28 H28A 0.9900
C29 C30 1.400(3)
C29 C34 1.403(3)
C29 N4 1.430(3)
C30 C31 1.399(3)
C30 C38 1.517(3)
C31 C32 1.379(3)
C31 H31 0.9500
C32 C33 1.379(3)
C32 H32 0.9500
C33 C34 1.391(3)
C33 H33 0.9500
C34 C35 1.513(3)
C35 C37 1.512(3)
C35 C36 1.519(3)
C35 H35 1.0000
C36 H36 0.9800
C36 H36A 0.9800
C36 H36B 0.9800
C37 H37 0.9800
C37 H37A 0.9800
C37 H37B 0.9800
C38 C40 1.526(3)
C38 C39 1.530(4)
C38 H38 1.0000
C39 H39 0.9800
C39 H39A 0.9800
C39 H39B 0.9800
C40 H40 0.9800
C40 H40A 0.9800
C40 H40B 0.9800
C41 C42 1.402(3)
C41 C46 1.404(3)
C41 N3 1.429(2)
C42 C43 1.396(3)
C42 C47 1.517(3)
C43 C44 1.380(3)
C43 H43 0.9500
C44 C45 1.377(3)
C44 H44 0.9500
C45 C46 1.396(3)
C45 H45 0.9500
C46 C50 1.518(3)
C47 C48 1.522(3)
C47 C49 1.525(3)
C47 H47 1.0000
C48 H48 0.9800
C48 H48A 0.9800
C48 H48B 0.9800
C49 H49 0.9800
C49 H49A 0.9800
C49 H49B 0.9800
C50 C52 1.516(3)
C50 C51 1.531(3)
C50 H50 1.0000
C51 H51 0.9800
C51 H51A 0.9800
C51 H51B 0.9800
C52 H52 0.9800
C52 H52A 0.9800
C52 H52B 0.9800
